data_1568386
loop_
_publ_author_name
'Kondrotas, Rokas'
'Juskenas, Remigijus'
'Krotkus, Arunas'
'Pakstas, Vidas'
'Suchodolskis, Arturas'
'Mekys, Algirdas'
'Franckevicius, Marius'
'Talaikis, Martynas'
'Muska, Katri'
'Li, Xiaofeng'
'Kauk-Kuusik Marit'
'Kravtsov Victor'

_publ_section_title
;
 Synthesis and physical characteristics of narrow bandgap chalcogenide
 SnZrSe3
;
_journal_issue 138
_journal_name_full 'Open Research Europe'
_journal_page_first 1
_journal_page_last 12
_journal_paper_doi 10.12688/openreseurope.15168.1
_journal_volume 2
_journal_year 2023
_chemical_formula_sum 'Se3 Sn Zr'
_chemical_formula_weight 446.79
_space_group_crystal_system orthorhombic
_space_group_IT_number 62
_space_group_name_Hall '-P 2ac 2n'
_space_group_name_H-M_alt 'P n m a'
_atom_sites_solution_hydrogens .
_audit_creation_method SHELXL-2014/7
_cell_angle_alpha 90
_cell_angle_beta 90
_cell_angle_gamma 90
_cell_formula_units_Z 4
_cell_length_a 9.5862(4)
_cell_length_b 3.84427(10)
_cell_length_c 14.3959(5)
_cell_measurement_reflns_used 2354
_cell_measurement_temperature 293(2)
_cell_measurement_theta_max 30.6500
_cell_measurement_theta_min 3.5450
_cell_volume 530.52(3)
_computing_structure_refinement 'SHELXL-2014/7 (Sheldrick, 2014)'
_diffrn_ambient_temperature 293(2)
_diffrn_detector_area_resol_mean 15.9914
_diffrn_measured_fraction_theta_full 0.996
_diffrn_measured_fraction_theta_max 0.997
_diffrn_measurement_device_type 'Xcalibur, Eos'
_diffrn_measurement_method '\w scans'
_diffrn_radiation_type MoK\a
_diffrn_radiation_wavelength 0.71073
_diffrn_reflns_av_R_equivalents 0.0408
_diffrn_reflns_av_unetI/netI 0.0167
_diffrn_reflns_Laue_measured_fraction_full 0.996
_diffrn_reflns_Laue_measured_fraction_max 0.997
_diffrn_reflns_limit_h_max 11
_diffrn_reflns_limit_h_min -11
_diffrn_reflns_limit_k_max 4
_diffrn_reflns_limit_k_min -4
_diffrn_reflns_limit_l_max 17
_diffrn_reflns_limit_l_min -17
_diffrn_reflns_number 7145
_diffrn_reflns_point_group_measured_fraction_full 0.996
_diffrn_reflns_point_group_measured_fraction_max 0.997
_diffrn_reflns_theta_full 25.242
_diffrn_reflns_theta_max 25.964
_diffrn_reflns_theta_min 3.540
_diffrn_source 'Enhance (Mo) X-ray Source'
_exptl_absorpt_coefficient_mu 27.075
_exptl_absorpt_correction_T_max 1.00000
_exptl_absorpt_correction_T_min 0.16970
_exptl_absorpt_correction_type multi-scan
_exptl_absorpt_process_details
;
CrysAlisPro, Agilent Technologies,
Version 1.171.37.35 (release 13-08-2014 CrysAlis171 .NET)
(compiled Aug 13 2014,18:06:01)
Empirical absorption correction using spherical harmonics,
 implemented in SCALE3 ABSPACK scaling algorithm.
;
_exptl_crystal_colour black
_exptl_crystal_density_diffrn 5.594
_exptl_crystal_description needle
_exptl_crystal_F_000 768
_exptl_crystal_size_max 0.250
_exptl_crystal_size_mid 0.020
_exptl_crystal_size_min 0.015
_refine_diff_density_max 0.776
_refine_diff_density_min -1.049
_refine_diff_density_rms 0.241
_refine_ls_extinction_coef .
_refine_ls_extinction_method none
_refine_ls_goodness_of_fit_ref 1.002
_refine_ls_hydrogen_treatment undef
_refine_ls_matrix_type full
_refine_ls_number_parameters 31
_refine_ls_number_reflns 602
_refine_ls_number_restraints 0
_refine_ls_restrained_S_all 1.002
_refine_ls_R_factor_all 0.0214
_refine_ls_R_factor_gt 0.0200
_refine_ls_shift/su_max 0.001
_refine_ls_shift/su_mean 0.000
_refine_ls_structure_factor_coef Fsqd
_refine_ls_weighting_details 'w=1/[\s^2^(Fo^2^)+(0.0343P)^2^+0.2093P] where P=(Fo^2^+2Fc^2^)/3'
_refine_ls_weighting_scheme calc
_refine_ls_wR_factor_gt 0.0506
_refine_ls_wR_factor_ref 0.0514
_reflns_Friedel_coverage 0.000
_reflns_Friedel_fraction_full .
_reflns_Friedel_fraction_max .
_reflns_number_gt 576
_reflns_number_total 602
_reflns_threshold_expression 'I > 2\s(I)'
_cod_data_source_file V_6244_upd.cif
_cod_data_source_block V_6244
_cod_database_code 1568386
_shelx_shelxl_version_number 2014/7
_shelx_space_group_comment
;
The symmetry employed for this shelxl refinement is uniquely defined
by the following loop, which should always be used as a source of
symmetry information in preference to the above space-group names.
They are only intended as comments.
;
_shelx_estimated_absorpt_t_min 0.056
_shelx_estimated_absorpt_t_max 0.687

loop_
_space_group_symop_operation_xyz
'x, y, z'
'-x+1/2, -y, z+1/2'
'x+1/2, -y+1/2, -z+1/2'
'-x, y+1/2, -z'
'-x, -y, -z'
'x-1/2, y, -z-1/2'
'-x-1/2, y-1/2, z-1/2'
'x, -y-1/2, z'

loop_
_atom_site_label
_atom_site_type_symbol
_atom_site_fract_x
_atom_site_fract_y
_atom_site_fract_z
_atom_site_U_iso_or_equiv
_atom_site_adp_type
_atom_site_occupancy
_atom_site_site_symmetry_order
_atom_site_calc_flag
_atom_site_refinement_flags_posn
_atom_site_refinement_flags_adp
_atom_site_refinement_flags_occupancy
_atom_site_disorder_assembly
_atom_site_disorder_group
Sn1 Sn 0.45564(4) 0.7500 0.66643(3) 0.02231(15) Uani 1 2 d S T P . .
Zr1 Zr 0.16081(5) 0.2500 0.54979(4) 0.01227(16) Uani 1 2 d S T P . .
Se1 Se 0.26966(7) 0.2500 0.71910(4) 0.01607(17) Uani 1 2 d S T P . .
Se2 Se 0.33175(6) 0.7500 0.48760(4) 0.01339(16) Uani 1 2 d S T P . .
Se3 Se -0.01551(6) 0.7500 0.61036(4) 0.01123(16) Uani 1 2 d S T P . .

loop_
_atom_site_aniso_label
_atom_site_aniso_U_11
_atom_site_aniso_U_22
_atom_site_aniso_U_33
_atom_site_aniso_U_23
_atom_site_aniso_U_13
_atom_site_aniso_U_12
Sn1 0.0194(3) 0.0157(2) 0.0318(3) 0.000 -0.00514(18) 0.000
Zr1 0.0131(3) 0.0096(3) 0.0141(3) 0.000 -0.0019(2) 0.000
Se1 0.0214(3) 0.0132(3) 0.0136(3) 0.000 -0.0040(2) 0.000
Se2 0.0137(3) 0.0104(3) 0.0160(3) 0.000 0.0021(2) 0.000
Se3 0.0128(3) 0.0102(3) 0.0107(3) 0.000 0.0001(2) 0.000

loop_
_atom_type_symbol
_atom_type_description
_atom_type_scat_dispersion_real
_atom_type_scat_dispersion_imag
_atom_type_scat_source
Se Se -0.0929 2.2259 'International Tables Vol C Tables 4.2.6.8 and 6.1.1.4'
Zr Zr -2.9673 0.5597 'International Tables Vol C Tables 4.2.6.8 and 6.1.1.4'
Sn Sn -0.6537 1.4246 'International Tables Vol C Tables 4.2.6.8 and 6.1.1.4'

loop_
_geom_angle_atom_site_label_1
_geom_angle_atom_site_label_2
_geom_angle_atom_site_label_3
_geom_angle
_geom_angle_site_symmetry_1
_geom_angle_site_symmetry_3
Se1 Sn1 Se1 89.55(2) 1_565 .
Se1 Sn1 Se2 88.775(17) 1_565 .
Se1 Sn1 Se2 88.775(18) . .
Se1 Zr1 Se2 93.81(2) . .
Se1 Zr1 Se2 93.81(2) . 1_545
Se2 Zr1 Se2 91.66(2) . 1_545
Se1 Zr1 Se3 172.04(3) . 5_566
Se2 Zr1 Se3 91.73(2) . 5_566
Se2 Zr1 Se3 91.73(2) 1_545 5_566
Se1 Zr1 Se3 87.109(19) . .
Se2 Zr1 Se3 88.860(12) . .
Se2 Zr1 Se3 178.91(2) 1_545 .
Se3 Zr1 Se3 87.293(19) 5_566 .
Se1 Zr1 Se3 87.108(19) . 1_545
Se2 Zr1 Se3 178.91(2) . 1_545
Se2 Zr1 Se3 88.860(13) 1_545 1_545
Se3 Zr1 Se3 87.294(19) 5_566 1_545
Se3 Zr1 Se3 90.60(2) . 1_545
Zr1 Se1 Sn1 90.097(19) . 1_545
Zr1 Se1 Sn1 90.096(19) . .
Sn1 Se1 Sn1 89.55(2) 1_545 .
Zr1 Se2 Zr1 91.66(2) . 1_565
Zr1 Se2 Sn1 87.293(19) . .
Zr1 Se2 Sn1 87.294(19) 1_565 .
Zr1 Se3 Zr1 92.706(19) 5_566 1_565
Zr1 Se3 Zr1 92.707(19) 5_566 .
Zr1 Se3 Zr1 90.60(2) 1_565 .

loop_
_geom_bond_atom_site_label_1
_geom_bond_atom_site_label_2
_geom_bond_distance
_geom_bond_site_symmetry_2
Sn1 Se1 2.7291(5) 1_565
Sn1 Se1 2.7291(5) .
Sn1 Se2 2.8352(7) .
Zr1 Se1 2.6514(7) .
Zr1 Se2 2.6798(5) .
Zr1 Se2 2.6798(5) 1_545
Zr1 Se3 2.6937(7) 5_566
Zr1 Se3 2.7041(5) .
Zr1 Se3 2.7041(5) 1_545
Se1 Sn1 2.7291(5) 1_545
Se2 Zr1 2.6798(5) 1_565
Se3 Zr1 2.6936(7) 5_566
Se3 Zr1 2.7041(5) 1_565
